data_4021972
loop_
_publ_author_name
'Theresa Ahern'
'Helge M\"uller-Bunz'
'Patrick J. Guiry'

_publ_section_title
;
 The Synthesis of N,O-Ferrocenyl Pyrrolidine-Containing Ligands
 and Their Application in the Diethyl- and Diphenylzinc Addition
 to Aromatic Aldehydes
;
_journal_name_full 'Journal of Organic Chemistry'
_journal_page_first 7596
_journal_page_last 7602
_journal_paper_doi 10.1021/jo060894r
_journal_volume 71
_journal_year 2006
_chemical_formula_sum 'C28 H29 Fe N O'
_chemical_formula_weight 451.37
_chemical_name_systematic
; 
 ? 
;
_space_group_IT_number 76
_symmetry_cell_setting tetragonal
_symmetry_space_group_name_Hall 'P 4w'
_symmetry_space_group_name_H-M 'P 41'
_atom_sites_solution_hydrogens geom
_atom_sites_solution_primary direct
_atom_sites_solution_secondary difmap
_audit_creation_method SHELXL-97
_cell_angle_alpha 90.00
_cell_angle_beta 90.00
_cell_angle_gamma 90.00
_cell_formula_units_Z 4
_cell_length_a 9.7784(6)
_cell_length_b 9.7784(6)
_cell_length_c 22.852(3)
_cell_measurement_reflns_used 8454
_cell_measurement_temperature 100(2)
_cell_measurement_theta_max 27.90
_cell_measurement_theta_min 2.27
_cell_volume 2185.0(3)
_computing_cell_refinement 'Bruker SMART'
_computing_data_collection 'Bruker SMART'
_computing_data_reduction 'Bruker SAINT'
_computing_molecular_graphics 'Bruker SHELXTL'
_computing_publication_material 'Bruker SHELXTL'
_computing_structure_refinement 'SHELXL-97 (Sheldrick, 1997)'
_computing_structure_solution 'SHELXS-97 (Sheldrick, 1990)'
_diffrn_ambient_temperature 100(2)
_diffrn_measured_fraction_theta_full 0.945
_diffrn_measured_fraction_theta_max 0.945
_diffrn_measurement_device_type 'CCD area detector'
_diffrn_measurement_method 'phi and omega scans'
_diffrn_radiation_monochromator graphite
_diffrn_radiation_source 'fine-focus sealed tube'
_diffrn_radiation_type MoK\a
_diffrn_radiation_wavelength 0.71073
_diffrn_reflns_av_R_equivalents 0.0276
_diffrn_reflns_av_sigmaI/netI 0.0277
_diffrn_reflns_limit_h_max 12
_diffrn_reflns_limit_h_min -12
_diffrn_reflns_limit_k_max 12
_diffrn_reflns_limit_k_min -12
_diffrn_reflns_limit_l_max 30
_diffrn_reflns_limit_l_min -29
_diffrn_reflns_number 18810
_diffrn_reflns_theta_full 28.50
_diffrn_reflns_theta_max 28.50
_diffrn_reflns_theta_min 2.08
_exptl_absorpt_coefficient_mu 0.711
_exptl_absorpt_correction_T_max 0.7177
_exptl_absorpt_correction_T_min 0.5527
_exptl_absorpt_correction_type multi-scan
_exptl_absorpt_process_details SADABS
_exptl_crystal_colour yellow
_exptl_crystal_density_diffrn 1.372
_exptl_crystal_density_method 'not measured'
_exptl_crystal_description irregular
_exptl_crystal_F_000 952
_exptl_crystal_size_max 1.00
_exptl_crystal_size_mid 1.00
_exptl_crystal_size_min 0.50
_refine_diff_density_max 0.345
_refine_diff_density_min -0.207
_refine_diff_density_rms 0.050
_refine_ls_abs_structure_details 'Flack H D (1983), Acta Cryst. A39, 876-881'
_refine_ls_abs_structure_Flack -0.002(10)
_refine_ls_extinction_method none
_refine_ls_goodness_of_fit_ref 1.025
_refine_ls_hydrogen_treatment mixed
_refine_ls_matrix_type full
_refine_ls_number_parameters 285
_refine_ls_number_reflns 5091
_refine_ls_number_restraints 1
_refine_ls_restrained_S_all 1.025
_refine_ls_R_factor_all 0.0307
_refine_ls_R_factor_gt 0.0291
_refine_ls_shift/su_max 0.012
_refine_ls_shift/su_mean 0.001
_refine_ls_structure_factor_coef Fsqd
_refine_ls_weighting_details 'calc w=1/[\s^2^(Fo^2^)+(0.0421P)^2^+0.4702P] where P=(Fo^2^+2Fc^2^)/3'
_refine_ls_weighting_scheme calc
_refine_ls_wR_factor_gt 0.0687
_refine_ls_wR_factor_ref 0.0696
_reflns_number_gt 4908
_reflns_number_total 5091
_reflns_threshold_expression >2sigma(I)
_cod_data_source_file jo060894rsi20060428_073200.cif
_cod_depositor_comments
;
The following automatic conversions were performed:
'_symmetry_cell_setting' value 'Tetragonal' changed to 'tetragonal'
according to '/home/saulius/struct/CIF-dictionaries/cif_core.dic'
dictionary named 'cif_core.dic' version 2.4.1 from 2010-06-29.

Automatic conversion script
Id: cif_fix_enum 1527 2010-12-29 10:47:43Z saulius 
;
_cod_database_code 4021972

loop_
_symmetry_equiv_pos_as_xyz
'x, y, z'
'-x, -y, z+1/2'
'-y, x, z+1/4'
'y, -x, z+3/4'

loop_
_atom_site_label
_atom_site_type_symbol
_atom_site_fract_x
_atom_site_fract_y
_atom_site_fract_z
_atom_site_U_iso_or_equiv
_atom_site_adp_type
_atom_site_occupancy
_atom_site_symmetry_multiplicity
_atom_site_calc_flag
_atom_site_refinement_flags
Fe Fe 0.05593(2) 0.34542(2) 0.061394(11) 0.01175(7) Uani 1 1 d .
C1 C -0.07164(18) 0.45897(19) 0.11305(8) 0.0173(4) Uani 1 1 d .
H1 H -0.0463 0.5352 0.1364 0.021 Uiso 1 1 calc R
C2 C -0.07231(18) 0.3203(2) 0.13114(8) 0.0182(4) Uani 1 1 d .
H2 H -0.0473 0.2876 0.1688 0.022 Uiso 1 1 calc R
C3 C -0.11635(18) 0.2391(2) 0.08371(9) 0.0199(4) Uani 1 1 d .
H3 H -0.1263 0.1424 0.0838 0.024 Uiso 1 1 calc R
C4 C -0.14322(18) 0.3275(2) 0.03588(9) 0.0197(4) Uani 1 1 d .
H4 H -0.1744 0.3003 -0.0017 0.024 Uiso 1 1 calc R
C5 C -0.11554(18) 0.4638(2) 0.05387(9) 0.0191(4) Uani 1 1 d .
H5 H -0.1247 0.5437 0.0305 0.023 Uiso 1 1 calc R
C6 C 0.23875(17) 0.24595(18) 0.07476(7) 0.0127(3) Uani 1 1 d .
C11 C 0.28643(18) 0.13440(18) 0.11644(7) 0.0128(3) Uani 1 1 d .
O O 0.30985(15) 0.18666(14) 0.17350(5) 0.0155(3) Uani 1 1 d .
H1O H 0.367(3) 0.244(3) 0.1736(12) 0.028(7) Uiso 1 1 d .
C12 C 0.41929(18) 0.06773(18) 0.09366(8) 0.0139(3) Uani 1 1 d .
C13 C 0.48006(19) -0.03289(19) 0.12868(8) 0.0185(4) Uani 1 1 d .
H13 H 0.4386 -0.0580 0.1647 0.022 Uiso 1 1 calc R
C14 C 0.5997(2) -0.0959(2) 0.11135(9) 0.0226(4) Uani 1 1 d .
H14 H 0.6394 -0.1645 0.1354 0.027 Uiso 1 1 calc R
C15 C 0.66254(18) -0.05987(19) 0.05893(10) 0.0220(4) Uani 1 1 d .
H15 H 0.7452 -0.1029 0.0472 0.026 Uiso 1 1 calc R
C16 C 0.6034(2) 0.0386(2) 0.02448(9) 0.0203(4) Uani 1 1 d .
H16 H 0.6457 0.0637 -0.0114 0.024 Uiso 1 1 calc R
C17 C 0.48208(19) 0.1026(2) 0.04130(8) 0.0167(4) Uani 1 1 d .
H17 H 0.4423 0.1703 0.0168 0.020 Uiso 1 1 calc R
C18 C 0.17676(18) 0.02332(19) 0.12240(8) 0.0149(3) Uani 1 1 d .
C19 C 0.16178(19) -0.07890(19) 0.08030(8) 0.0172(4) Uani 1 1 d .
H19 H 0.2234 -0.0830 0.0482 0.021 Uiso 1 1 calc R
C20 C 0.0577(2) -0.17465(19) 0.08490(9) 0.0213(4) Uani 1 1 d .
H20 H 0.0479 -0.2434 0.0558 0.026 Uiso 1 1 calc R
C21 C -0.0319(2) -0.17054(19) 0.13159(9) 0.0221(4) Uani 1 1 d .
H21 H -0.1046 -0.2347 0.1342 0.027 Uiso 1 1 calc R
C22 C -0.0151(2) -0.0724(2) 0.17461(10) 0.0222(4) Uani 1 1 d .
H22 H -0.0749 -0.0707 0.2074 0.027 Uiso 1 1 calc R
C23 C 0.0891(2) 0.02358(19) 0.17000(8) 0.0177(4) Uani 1 1 d .
H23 H 0.1003 0.0902 0.1999 0.021 Uiso 1 1 calc R
C7 C 0.25823(17) 0.39251(18) 0.07834(7) 0.0132(3) Uani 1 1 d .
C24 C 0.31874(18) 0.48067(18) 0.12604(8) 0.0143(3) Uani 1 1 d .
H24 H 0.3407 0.5716 0.1084 0.017 Uiso 1 1 calc R
N N 0.44677(15) 0.42471(15) 0.15055(7) 0.0142(3) Uani 1 1 d .
C28 C 0.56061(19) 0.4234(2) 0.10970(9) 0.0197(4) Uani 1 1 d .
H28A H 0.5364 0.3684 0.0754 0.030 Uiso 1 1 calc R
H28B H 0.6412 0.3838 0.1288 0.030 Uiso 1 1 calc R
H28C H 0.5811 0.5172 0.0974 0.030 Uiso 1 1 calc R
C25 C 0.47424(19) 0.5123(2) 0.20105(8) 0.0183(4) Uani 1 1 d .
H25A H 0.5092 0.6026 0.1885 0.022 Uiso 1 1 calc R
H25B H 0.5419 0.4694 0.2276 0.022 Uiso 1 1 calc R
C26 C 0.3359(2) 0.5261(2) 0.23086(9) 0.0232(4) Uani 1 1 d .
H26A H 0.3260 0.6174 0.2491 0.028 Uiso 1 1 calc R
H26B H 0.3241 0.4551 0.2613 0.028 Uiso 1 1 calc R
C27 C 0.23120(19) 0.5068(2) 0.18081(8) 0.0181(4) Uani 1 1 d .
H27A H 0.1705 0.4279 0.1888 0.022 Uiso 1 1 calc R
H27B H 0.1744 0.5898 0.1759 0.022 Uiso 1 1 calc R
C8 C 0.21472(18) 0.4491(2) 0.02369(8) 0.0152(4) Uani 1 1 d .
H8 H 0.2157 0.5435 0.0138 0.018 Uiso 1 1 calc R
C9 C 0.16999(18) 0.3423(2) -0.01332(8) 0.0167(4) Uani 1 1 d .
H9 H 0.1368 0.3521 -0.0522 0.020 Uiso 1 1 calc R
C10 C 0.18364(18) 0.2183(2) 0.01785(8) 0.0148(4) Uani 1 1 d .
H10 H 0.1600 0.1304 0.0034 0.018 Uiso 1 1 calc R

loop_
_atom_site_aniso_label
_atom_site_aniso_U_11
_atom_site_aniso_U_22
_atom_site_aniso_U_33
_atom_site_aniso_U_23
_atom_site_aniso_U_13
_atom_site_aniso_U_12
Fe 0.00982(11) 0.01489(12) 0.01052(10) 0.00045(10) 0.00037(10) 0.00098(9)
C1 0.0120(8) 0.0200(9) 0.0198(9) -0.0035(7) 0.0038(7) 0.0008(7)
C2 0.0135(8) 0.0249(10) 0.0162(9) 0.0020(8) 0.0044(7) 0.0019(7)
C3 0.0118(8) 0.0193(9) 0.0287(10) 0.0003(8) 0.0042(7) -0.0025(7)
C4 0.0101(8) 0.0293(10) 0.0197(9) -0.0030(8) -0.0023(7) 0.0011(7)
C5 0.0119(8) 0.0228(9) 0.0225(10) 0.0034(8) 0.0007(8) 0.0046(7)
C6 0.0097(7) 0.0170(8) 0.0115(8) -0.0001(6) 0.0029(6) 0.0007(6)
C11 0.0147(8) 0.0146(8) 0.0091(8) -0.0013(6) -0.0007(6) 0.0014(7)
O 0.0205(7) 0.0166(6) 0.0092(6) -0.0015(5) -0.0018(5) -0.0026(5)
C12 0.0115(8) 0.0153(8) 0.0147(8) -0.0048(7) -0.0037(7) -0.0012(6)
C13 0.0187(9) 0.0183(9) 0.0184(9) -0.0002(7) -0.0026(8) 0.0013(7)
C14 0.0216(9) 0.0190(9) 0.0271(10) -0.0008(8) -0.0075(8) 0.0049(8)
C15 0.0138(8) 0.0228(9) 0.0294(10) -0.0118(9) -0.0031(9) 0.0034(7)
C16 0.0167(9) 0.0254(10) 0.0189(9) -0.0074(8) 0.0018(8) -0.0011(8)
C17 0.0154(8) 0.0188(9) 0.0160(8) -0.0024(7) -0.0015(7) 0.0004(7)
C18 0.0141(8) 0.0152(8) 0.0155(8) 0.0018(7) -0.0012(7) 0.0015(7)
C19 0.0164(8) 0.0195(9) 0.0157(8) -0.0013(7) -0.0007(7) 0.0016(7)
C20 0.0233(10) 0.0157(8) 0.0247(9) -0.0032(8) -0.0078(8) 0.0013(8)
C21 0.0162(9) 0.0149(9) 0.0353(11) 0.0072(8) -0.0012(8) -0.0018(7)
C22 0.0234(10) 0.0175(9) 0.0257(10) 0.0064(8) 0.0061(8) 0.0020(8)
C23 0.0203(9) 0.0163(9) 0.0166(8) 0.0024(7) 0.0016(7) 0.0015(7)
C7 0.0098(7) 0.0169(8) 0.0129(8) 0.0010(6) 0.0019(6) 0.0012(6)
C24 0.0149(8) 0.0136(8) 0.0145(8) 0.0017(7) -0.0002(7) 0.0007(7)
N 0.0126(7) 0.0165(7) 0.0133(7) 0.0003(6) -0.0016(6) -0.0008(6)
C28 0.0131(8) 0.0264(10) 0.0197(9) 0.0025(8) 0.0008(7) -0.0009(7)
C25 0.0186(9) 0.0185(9) 0.0179(9) -0.0003(7) -0.0042(7) -0.0018(7)
C26 0.0233(10) 0.0284(11) 0.0180(9) -0.0069(8) -0.0031(8) 0.0047(8)
C27 0.0152(9) 0.0228(9) 0.0165(9) -0.0044(7) -0.0003(7) 0.0032(7)
C8 0.0118(8) 0.0208(9) 0.0131(8) 0.0053(7) 0.0023(7) 0.0004(7)
C9 0.0134(8) 0.0256(9) 0.0111(8) 0.0013(7) 0.0018(7) 0.0029(7)
C10 0.0122(8) 0.0205(9) 0.0117(8) -0.0022(7) 0.0013(7) 0.0034(7)

loop_
_atom_type_symbol
_atom_type_description
_atom_type_scat_dispersion_real
_atom_type_scat_dispersion_imag
_atom_type_scat_source
C C 0.0033 0.0016 'International Tables Vol C Tables 4.2.6.8 and 6.1.1.4'
H H 0.0000 0.0000 'International Tables Vol C Tables 4.2.6.8 and 6.1.1.4'
N N 0.0061 0.0033 'International Tables Vol C Tables 4.2.6.8 and 6.1.1.4'
O O 0.0106 0.0060 'International Tables Vol C Tables 4.2.6.8 and 6.1.1.4'
Fe Fe 0.3463 0.8444 'International Tables Vol C Tables 4.2.6.8 and 6.1.1.4'

loop_
_geom_angle_atom_site_label_1
_geom_angle_atom_site_label_2
_geom_angle_atom_site_label_3
_geom_angle
C10 Fe C9 40.68(8)
C10 Fe C4 113.32(8)
C9 Fe C4 106.35(8)
C10 Fe C2 133.51(8)
C9 Fe C2 170.73(8)
C4 Fe C2 68.08(8)
C10 Fe C3 108.59(8)
C9 Fe C3 130.68(8)
C4 Fe C3 40.63(8)
C2 Fe C3 40.38(8)
C10 Fe C8 68.21(8)
C9 Fe C8 40.50(8)
C4 Fe C8 130.31(8)
C2 Fe C8 148.71(8)
C3 Fe C8 169.44(8)
C10 Fe C5 144.34(8)
C9 Fe C5 112.74(8)
C4 Fe C5 40.71(8)
C2 Fe C5 68.31(8)
C3 Fe C5 68.48(8)
C8 Fe C5 107.84(8)
C10 Fe C1 173.61(8)
C9 Fe C1 145.58(8)
C4 Fe C1 68.25(8)
C2 Fe C1 40.59(7)
C3 Fe C1 68.25(8)
C8 Fe C1 115.92(7)
C5 Fe C1 40.62(8)
C10 Fe C6 41.11(7)
C9 Fe C6 69.03(7)
C4 Fe C6 146.19(8)
C2 Fe C6 111.13(7)
C3 Fe C6 116.01(8)
C8 Fe C6 68.73(7)
C5 Fe C6 172.91(8)
C1 Fe C6 134.49(7)
C10 Fe C7 68.80(7)
C9 Fe C7 68.72(7)
C4 Fe C7 170.33(8)
C2 Fe C7 117.90(7)
C3 Fe C7 148.75(8)
C8 Fe C7 40.71(7)
C5 Fe C7 132.38(7)
C1 Fe C7 110.76(7)
C6 Fe C7 41.10(7)
C2 C1 C5 107.96(17)
C2 C1 Fe 69.62(10)
C5 C1 Fe 69.68(10)
C2 C1 H1 126.0
C5 C1 H1 126.0
Fe C1 H1 126.3
C3 C2 C1 108.40(17)
C3 C2 Fe 69.87(11)
C1 C2 Fe 69.79(10)
C3 C2 H2 125.8
C1 C2 H2 125.8
Fe C2 H2 126.1
C2 C3 C4 107.80(17)
C2 C3 Fe 69.75(10)
C4 C3 Fe 69.53(11)
C2 C3 H3 126.1
C4 C3 H3 126.1
Fe C3 H3 126.2
C3 C4 C5 108.28(17)
C3 C4 Fe 69.84(10)
C5 C4 Fe 69.82(10)
C3 C4 H4 125.9
C5 C4 H4 125.9
Fe C4 H4 126.1
C1 C5 C4 107.57(17)
C1 C5 Fe 69.70(10)
C4 C5 Fe 69.47(10)
C1 C5 H5 126.2
C4 C5 H5 126.2
Fe C5 H5 126.2
C10 C6 C7 106.70(15)
C10 C6 C11 123.24(16)
C7 C6 C11 129.33(15)
C10 C6 Fe 68.15(10)
C7 C6 Fe 69.81(9)
C11 C6 Fe 134.26(12)
O C11 C6 111.51(14)
O C11 C18 106.65(14)
C6 C11 C18 110.45(14)
O C11 C12 109.03(14)
C6 C11 C12 110.46(14)
C18 C11 C12 108.63(14)
C11 O H1O 112(2)
C17 C12 C13 118.54(17)
C17 C12 C11 124.00(16)
C13 C12 C11 117.45(16)
C14 C13 C12 120.62(18)
C14 C13 H13 119.7
C12 C13 H13 119.7
C13 C14 C15 120.55(18)
C13 C14 H14 119.7
C15 C14 H14 119.7
C16 C15 C14 119.05(17)
C16 C15 H15 120.5
C14 C15 H15 120.5
C15 C16 C17 121.01(19)
C15 C16 H16 119.5
C17 C16 H16 119.5
C12 C17 C16 120.24(18)
C12 C17 H17 119.9
C16 C17 H17 119.9
C23 C18 C19 118.55(17)
C23 C18 C11 120.11(16)
C19 C18 C11 121.33(16)
C20 C19 C18 120.55(17)
C20 C19 H19 119.7
C18 C19 H19 119.7
C21 C20 C19 120.29(18)
C21 C20 H20 119.9
C19 C20 H20 119.9
C20 C21 C22 119.61(18)
C20 C21 H21 120.2
C22 C21 H21 120.2
C21 C22 C23 120.12(19)
C21 C22 H22 119.9
C23 C22 H22 119.9
C18 C23 C22 120.81(18)
C18 C23 H23 119.6
C22 C23 H23 119.6
C8 C7 C6 107.12(15)
C8 C7 C24 121.71(16)
C6 C7 C24 131.09(15)
C8 C7 Fe 68.79(10)
C6 C7 Fe 69.09(9)
C24 C7 Fe 129.57(12)
N C24 C7 113.23(15)
N C24 C27 102.99(14)
C7 C24 C27 117.65(15)
N C24 H24 107.5
C7 C24 H24 107.5
C27 C24 H24 107.5
C28 N C25 111.81(15)
C28 N C24 114.15(15)
C25 N C24 103.78(14)
N C28 H28A 109.5
N C28 H28B 109.5
H28A C28 H28B 109.5
N C28 H28C 109.5
H28A C28 H28C 109.5
H28B C28 H28C 109.5
N C25 C26 104.02(15)
N C25 H25A 111.0
C26 C25 H25A 111.0
N C25 H25B 111.0
C26 C25 H25B 111.0
H25A C25 H25B 109.0
C25 C26 C27 104.29(15)
C25 C26 H26A 110.9
C27 C26 H26A 110.9
C25 C26 H26B 110.9
C27 C26 H26B 110.9
H26A C26 H26B 108.9
C24 C27 C26 104.69(15)
C24 C27 H27A 110.8
C26 C27 H27A 110.8
C24 C27 H27B 110.8
C26 C27 H27B 110.8
H27A C27 H27B 108.9
C9 C8 C7 109.16(16)
C9 C8 Fe 69.55(10)
C7 C8 Fe 70.50(10)
C9 C8 H8 125.4
C7 C8 H8 125.4
Fe C8 H8 126.1
C10 C9 C8 107.65(16)
C10 C9 Fe 69.04(10)
C8 C9 Fe 69.95(10)
C10 C9 H9 126.2
C8 C9 H9 126.2
Fe C9 H9 126.4
C9 C10 C6 109.36(16)
C9 C10 Fe 70.28(10)
C6 C10 Fe 70.74(10)
C9 C10 H10 125.3
C6 C10 H10 125.3
Fe C10 H10 125.2

loop_
_geom_bond_atom_site_label_1
_geom_bond_atom_site_label_2
_geom_bond_distance
Fe C10 2.0234(18)
Fe C9 2.0396(18)
Fe C4 2.0403(18)
Fe C2 2.0428(18)
Fe C3 2.0444(18)
Fe C8 2.0448(18)
Fe C5 2.0449(17)
Fe C1 2.0451(18)
Fe C6 2.0579(17)
Fe C7 2.0676(17)
C1 C2 1.418(3)
C1 C5 1.420(3)
C1 H1 0.9500
C2 C3 1.411(3)
C2 H2 0.9500
C3 C4 1.418(3)
C3 H3 0.9500
C4 C5 1.421(3)
C4 H4 0.9500
C5 H5 0.9500
C6 C10 1.433(2)
C6 C7 1.448(2)
C6 C11 1.521(2)
C11 O 1.419(2)
C11 C18 1.532(2)
C11 C12 1.544(2)
O H1O 0.79(3)
C12 C17 1.388(3)
C12 C13 1.401(3)
C13 C14 1.380(3)
C13 H13 0.9500
C14 C15 1.392(3)
C14 H14 0.9500
C15 C16 1.372(3)
C15 H15 0.9500
C16 C17 1.395(3)
C16 H16 0.9500
C17 H17 0.9500
C18 C23 1.385(3)
C18 C19 1.395(3)
C19 C20 1.387(3)
C19 H19 0.9500
C20 C21 1.381(3)
C20 H20 0.9500
C21 C22 1.383(3)
C21 H21 0.9500
C22 C23 1.389(3)
C22 H22 0.9500
C23 H23 0.9500
C7 C8 1.431(2)
C7 C24 1.511(2)
C24 N 1.477(2)
C24 C27 1.538(2)
C24 H24 1.0000
N C28 1.453(2)
N C25 1.462(2)
C28 H28A 0.9800
C28 H28B 0.9800
C28 H28C 0.9800
C25 C26 1.520(3)
C25 H25A 0.9900
C25 H25B 0.9900
C26 C27 1.547(3)
C26 H26A 0.9900
C26 H26B 0.9900
C27 H27A 0.9900
C27 H27B 0.9900
C8 C9 1.414(3)
C8 H8 0.9500
C9 C10 1.412(3)
C9 H9 0.9500
C10 H10 0.9500

loop_
_geom_hbond_atom_site_label_D
_geom_hbond_atom_site_label_H
_geom_hbond_atom_site_label_A
_geom_hbond_distance_DH
_geom_hbond_distance_HA
_geom_hbond_distance_DA
_geom_hbond_angle_DHA
O H1O N 0.79(3) 2.00(3) 2.736(2) 154(3)

loop_
_geom_torsion_atom_site_label_1
_geom_torsion_atom_site_label_2
_geom_torsion_atom_site_label_3
_geom_torsion_atom_site_label_4
_geom_torsion
C10 Fe C1 C2 -24.2(7)
C9 Fe C1 C2 168.60(13)
C4 Fe C1 C2 81.26(12)
C3 Fe C1 C2 37.36(12)
C8 Fe C1 C2 -153.26(11)
C5 Fe C1 C2 119.23(16)
C6 Fe C1 C2 -68.30(14)
C7 Fe C1 C2 -109.07(11)
C10 Fe C1 C5 -143.4(7)
C9 Fe C1 C5 49.37(18)
C4 Fe C1 C5 -37.97(11)
C2 Fe C1 C5 -119.23(16)
C3 Fe C1 C5 -81.87(12)
C8 Fe C1 C5 87.51(13)
C6 Fe C1 C5 172.47(11)
C7 Fe C1 C5 131.71(11)
C5 C1 C2 C3 -0.1(2)
Fe C1 C2 C3 -59.40(13)
C5 C1 C2 Fe 59.35(12)
C10 Fe C2 C3 -64.05(15)
C9 Fe C2 C3 -16.5(5)
C4 Fe C2 C3 37.86(11)
C8 Fe C2 C3 170.74(14)
C5 Fe C2 C3 81.86(12)
C1 Fe C2 C3 119.55(16)
C6 Fe C2 C3 -105.73(12)
C7 Fe C2 C3 -150.53(11)
C10 Fe C2 C1 176.40(11)
C9 Fe C2 C1 -136.1(4)
C4 Fe C2 C1 -81.70(12)
C3 Fe C2 C1 -119.55(16)
C8 Fe C2 C1 51.19(19)
C5 Fe C2 C1 -37.69(11)
C6 Fe C2 C1 134.72(11)
C7 Fe C2 C1 89.92(12)
C1 C2 C3 C4 0.0(2)
Fe C2 C3 C4 -59.35(13)
C1 C2 C3 Fe 59.36(13)
C10 Fe C3 C2 136.53(11)
C9 Fe C3 C2 176.54(11)
C4 Fe C3 C2 -119.04(16)
C8 Fe C3 C2 -152.9(4)
C5 Fe C3 C2 -81.39(12)
C1 Fe C3 C2 -37.54(11)
C6 Fe C3 C2 92.62(12)
C7 Fe C3 C2 56.95(19)
C10 Fe C3 C4 -104.43(12)
C9 Fe C3 C4 -64.42(15)
C2 Fe C3 C4 119.04(16)
C8 Fe C3 C4 -33.8(5)
C5 Fe C3 C4 37.65(12)
C1 Fe C3 C4 81.50(12)
C6 Fe C3 C4 -148.34(11)
C7 Fe C3 C4 175.99(14)
C2 C3 C4 C5 0.0(2)
Fe C3 C4 C5 -59.45(13)
C2 C3 C4 Fe 59.48(13)
C10 Fe C4 C3 91.77(12)
C9 Fe C4 C3 134.53(12)
C2 Fe C4 C3 -37.63(11)
C8 Fe C4 C3 172.31(12)
C5 Fe C4 C3 -119.40(17)
C1 Fe C4 C3 -81.52(12)
C6 Fe C4 C3 57.97(18)
C7 Fe C4 C3 -167.5(4)
C10 Fe C4 C5 -148.83(12)
C9 Fe C4 C5 -106.07(12)
C2 Fe C4 C5 81.77(13)
C3 Fe C4 C5 119.40(17)
C8 Fe C4 C5 -68.29(15)
C1 Fe C4 C5 37.89(12)
C6 Fe C4 C5 177.37(13)
C7 Fe C4 C5 -48.1(5)
C2 C1 C5 C4 0.1(2)
Fe C1 C5 C4 59.38(12)
C2 C1 C5 Fe -59.31(12)
C3 C4 C5 C1 -0.1(2)
Fe C4 C5 C1 -59.53(12)
C3 C4 C5 Fe 59.46(13)
C10 Fe C5 C1 173.46(13)
C9 Fe C5 C1 -152.28(11)
C4 Fe C5 C1 118.82(17)
C2 Fe C5 C1 37.67(11)
C3 Fe C5 C1 81.25(12)
C8 Fe C5 C1 -109.27(12)
C6 Fe C5 C1 -49.2(7)
C7 Fe C5 C1 -70.92(14)
C10 Fe C5 C4 54.63(18)
C9 Fe C5 C4 88.90(13)
C2 Fe C5 C4 -81.16(12)
C3 Fe C5 C4 -37.57(12)
C8 Fe C5 C4 131.90(12)
C1 Fe C5 C4 -118.82(17)
C6 Fe C5 C4 -168.1(6)
C7 Fe C5 C4 170.25(11)
C9 Fe C6 C10 -37.25(11)
C4 Fe C6 C10 50.99(17)
C2 Fe C6 C10 132.82(11)
C3 Fe C6 C10 88.89(12)
C8 Fe C6 C10 -80.80(11)
C5 Fe C6 C10 -143.0(6)
C1 Fe C6 C10 173.22(12)
C7 Fe C6 C10 -118.51(14)
C10 Fe C6 C7 118.51(14)
C9 Fe C6 C7 81.26(11)
C4 Fe C6 C7 169.50(13)
C2 Fe C6 C7 -108.67(10)
C3 Fe C6 C7 -152.61(10)
C8 Fe C6 C7 37.71(10)
C5 Fe C6 C7 -24.5(7)
C1 Fe C6 C7 -68.27(13)
C10 Fe C6 C11 -115.7(2)
C9 Fe C6 C11 -152.96(19)
C4 Fe C6 C11 -64.7(2)
C2 Fe C6 C11 17.11(19)
C3 Fe C6 C11 -26.83(19)
C8 Fe C6 C11 163.48(19)
C5 Fe C6 C11 101.2(6)
C1 Fe C6 C11 57.5(2)
C7 Fe C6 C11 125.8(2)
C10 C6 C11 O -168.03(15)
C7 C6 C11 O 23.1(2)
Fe C6 C11 O -77.0(2)
C10 C6 C11 C18 -49.6(2)
C7 C6 C11 C18 141.48(17)
Fe C6 C11 C18 41.4(2)
C10 C6 C11 C12 70.6(2)
C7 C6 C11 C12 -98.32(19)
Fe C6 C11 C12 161.57(13)
O C11 C12 C17 -125.05(17)
C6 C11 C12 C17 -2.2(2)
C18 C11 C12 C17 119.09(18)
O C11 C12 C13 54.2(2)
C6 C11 C12 C13 177.05(15)
C18 C11 C12 C13 -61.7(2)
C17 C12 C13 C14 -0.1(3)
C11 C12 C13 C14 -179.37(17)
C12 C13 C14 C15 0.5(3)
C13 C14 C15 C16 -0.4(3)
C14 C15 C16 C17 0.1(3)
C13 C12 C17 C16 -0.3(3)
C11 C12 C17 C16 178.95(17)
C15 C16 C17 C12 0.3(3)
O C11 C18 C23 22.4(2)
C6 C11 C18 C23 -98.90(19)
C12 C11 C18 C23 139.81(17)
O C11 C18 C19 -158.16(16)
C6 C11 C18 C19 80.5(2)
C12 C11 C18 C19 -40.8(2)
C23 C18 C19 C20 2.6(3)
C11 C18 C19 C20 -176.80(17)
C18 C19 C20 C21 -0.5(3)
C19 C20 C21 C22 -1.6(3)
C20 C21 C22 C23 1.7(3)
C19 C18 C23 C22 -2.6(3)
C11 C18 C23 C22 176.87(17)
C21 C22 C23 C18 0.4(3)
C10 C6 C7 C8 -0.09(18)
C11 C6 C7 C8 170.22(16)
Fe C6 C7 C8 -58.47(11)
C10 C6 C7 C24 -176.75(17)
C11 C6 C7 C24 -6.4(3)
Fe C6 C7 C24 124.87(19)
C10 C6 C7 Fe 58.38(11)
C11 C6 C7 Fe -131.31(18)
C10 Fe C7 C8 80.81(12)
C9 Fe C7 C8 37.02(11)
C4 Fe C7 C8 -23.8(5)
C2 Fe C7 C8 -150.12(11)
C3 Fe C7 C8 171.96(15)
C5 Fe C7 C8 -64.88(14)
C1 Fe C7 C8 -106.03(11)
C6 Fe C7 C8 119.10(14)
C10 Fe C7 C6 -38.29(10)
C9 Fe C7 C6 -82.08(11)
C4 Fe C7 C6 -142.9(4)
C2 Fe C7 C6 90.78(11)
C3 Fe C7 C6 52.87(18)
C8 Fe C7 C6 -119.10(14)
C5 Fe C7 C6 176.02(11)
C1 Fe C7 C6 134.87(10)
C10 Fe C7 C24 -164.95(18)
C9 Fe C7 C24 151.27(18)
C4 Fe C7 C24 90.5(5)
C2 Fe C7 C24 -35.87(18)
C3 Fe C7 C24 -73.8(2)
C8 Fe C7 C24 114.2(2)
C5 Fe C7 C24 49.4(2)
C1 Fe C7 C24 8.22(18)
C6 Fe C7 C24 -126.7(2)
C8 C7 C24 N -131.62(17)
C6 C7 C24 N 44.6(2)
Fe C7 C24 N 140.73(14)
C8 C7 C24 C27 108.32(19)
C6 C7 C24 C27 -75.4(2)
Fe C7 C24 C27 20.7(2)
C7 C24 N C28 66.8(2)
C27 C24 N C28 -165.06(15)
C7 C24 N C25 -171.22(14)
C27 C24 N C25 -43.11(17)
C28 N C25 C26 167.74(15)
C24 N C25 C26 44.25(18)
N C25 C26 C27 -27.1(2)
N C24 C27 C26 25.12(18)
C7 C24 C27 C26 150.41(16)
C25 C26 C27 C24 1.0(2)
C6 C7 C8 C9 -0.31(19)
C24 C7 C8 C9 176.73(15)
Fe C7 C8 C9 -58.97(12)
C6 C7 C8 Fe 58.66(11)
C24 C7 C8 Fe -124.30(16)
C10 Fe C8 C9 37.86(11)
C4 Fe C8 C9 -64.85(14)
C2 Fe C8 C9 178.20(14)
C3 Fe C8 C9 -36.5(5)
C5 Fe C8 C9 -104.38(12)
C1 Fe C8 C9 -147.48(11)
C6 Fe C8 C9 82.20(11)
C7 Fe C8 C9 120.25(15)
C10 Fe C8 C7 -82.39(11)
C9 Fe C8 C7 -120.25(15)
C4 Fe C8 C7 174.91(11)
C2 Fe C8 C7 57.96(18)
C3 Fe C8 C7 -156.7(4)
C5 Fe C8 C7 135.37(11)
C1 Fe C8 C7 92.27(11)
C6 Fe C8 C7 -38.05(10)
C7 C8 C9 C10 0.6(2)
Fe C8 C9 C10 -58.95(12)
C7 C8 C9 Fe 59.55(12)
C4 Fe C9 C10 -106.95(11)
C2 Fe C9 C10 -55.2(5)
C3 Fe C9 C10 -69.21(14)
C8 Fe C9 C10 119.04(15)
C5 Fe C9 C10 -149.77(11)
C1 Fe C9 C10 177.84(13)
C6 Fe C9 C10 37.63(10)
C7 Fe C9 C10 81.83(11)
C10 Fe C9 C8 -119.04(15)
C4 Fe C9 C8 134.00(11)
C2 Fe C9 C8 -174.2(4)
C3 Fe C9 C8 171.74(12)
C5 Fe C9 C8 91.19(12)
C1 Fe C9 C8 58.79(17)
C6 Fe C9 C8 -81.42(11)
C7 Fe C9 C8 -37.21(10)
C8 C9 C10 C6 -0.7(2)
Fe C9 C10 C6 -60.18(12)
C8 C9 C10 Fe 59.52(12)
C7 C6 C10 C9 0.46(19)
C11 C6 C10 C9 -170.59(16)
Fe C6 C10 C9 59.90(12)
C7 C6 C10 Fe -59.44(11)
C11 C6 C10 Fe 129.52(16)
C4 Fe C10 C9 88.20(12)
C2 Fe C10 C9 169.50(11)
C3 Fe C10 C9 131.57(11)
C8 Fe C10 C9 -37.69(11)
C5 Fe C10 C9 52.81(18)
C1 Fe C10 C9 -169.0(7)
C6 Fe C10 C9 -119.88(15)
C7 Fe C10 C9 -81.60(11)
C9 Fe C10 C6 119.88(15)
C4 Fe C10 C6 -151.92(11)
C2 Fe C10 C6 -70.62(14)
C3 Fe C10 C6 -108.54(11)
C8 Fe C10 C6 82.19(11)
C5 Fe C10 C6 172.69(12)
C1 Fe C10 C6 -49.1(7)
C7 Fe C10 C6 38.28(10)
